data_4343841
loop_
_publ_author_name
'Evers, J.'
'Klapoetke, T.M.'
'Mayer, P.'
'Oehlinger, G.'
'Welch, J.'

_publ_section_title
;
 alpha- and beta-FOX-7, polymorphs of a high energy density material,
 studied by x-ray single crystal and powder investigations in the
 temperature range from 200 to 423 K
;
_journal_name_full 'Inorganic Chemistry'
_journal_page_first 4996
_journal_page_last 5007
_journal_volume 45
_journal_year 2006
_chemical_formula_sum 'C2 H4 N4 O4'
_chemical_name_systematic '(N H2)2 C C (N O2)2'
_space_group_IT_number 14
_symmetry_space_group_name_Hall '-P 2yn'
_symmetry_space_group_name_H-M 'P 1 21/n 1'
_cell_angle_alpha 90
_cell_angle_beta 90.06
_cell_angle_gamma 90
_cell_formula_units_Z 4
_cell_length_a 6.9209
_cell_length_b 6.5515
_cell_length_c 11.2741
_cell_volume 511.193
_citation_journal_id_ASTM INOCAJ
_cod_data_source_file Evers_INOCAJ_2006_1066.cif
_cod_data_source_block C2H4N4O4
_cod_original_cell_volume 511.1931
_cod_original_sg_symbol_Hall '-P 2ybc (x-z,y,z)'
_cod_database_code 4343841

loop_
_symmetry_equiv_pos_as_xyz
x,y,z
-x+1/2,y+1/2,-z+1/2
-x,-y,-z
x-1/2,-y-1/2,z-1/2

loop_
_atom_site_label
_atom_site_type_symbol
_atom_site_fract_x
_atom_site_fract_y
_atom_site_fract_z
_atom_site_occupancy
_atom_site_U_iso_or_equiv
O2 O-2 0.0811 0.2005 0.58111 1 0.0
H3 H+1 -0.55 0.297 0.442 1 0.0
O4 O-2 -0.3037 0.16566 0.83645 1 0.0
H1 H+1 -0.254 0.344 0.367 1 0.0
C1 C+2 -0.2323 0.1685 0.6373 1 0.0
N3 N-3 -0.2015 0.3002 0.43882 1 0.0
C2 C+2 -0.314 0.2406 0.52542 1 0.0
O1 O-2 0.0228 0.05808 0.75066 1 0.0
N1 N+3 -0.0358 0.1442 0.65806 1 0.0
N2 N+3 -0.357 0.12732 0.73397 1 0.0
H2 H+1 -0.058 0.304 0.459 1 0.0
H4 H+1 -0.587 0.206 0.562 1 0.0
N4 N-3 -0.5027 0.25428 0.51024 1 0.0
O3 O-2 -0.5194 0.05748 0.71268 1 0.0
